data_2202440
loop_
_publ_author_name
'Alc\'antara-Flores, Jos\'e Luis'
'Bern\`es, Sylvain'
'Reyes-Ortega, Yasmi'
'Zamorano-Ulloa, Rafael'

_publ_section_title Dichloro[(6<i>R</i>,7<i>S</i>,8<i>S</i>,14<i>R</i>)-({-})-\a-isosparteine-\k^2^<i>N,N</i>']zinc(II)
_journal_issue 11
_journal_name_full 'Acta Crystallographica Section E'
_journal_page_first m988
_journal_page_last m990
_journal_paper_doi 10.1107/S1600536803022414
_journal_volume 59
_journal_year 2003
_chemical_formula_iupac '[Zn Cl2 (C15 H26 N2)]'
_chemical_formula_moiety 'C15 H26 Cl2 N2 Zn'
_chemical_formula_sum 'C15 H26 Cl2 N2 Zn'
_chemical_formula_weight 370.65
_chemical_melting_point_gt 673
_chemical_name_common ' dichloro[(6R,7S,8S,14R)-(-)-\a-isosparteine-\k^2^N,N']zinc(II)'
_chemical_name_systematic
; dichloro[(6R,7S,8R,14S)-1,3,4,7,7a,8,9,10,11,13,14,14a-dodecahydro-7,14-
methano-2H,6H-dipyrido[1,2-a;1',2'-e][1,5]diazocine-\k^2^N,N']zinc(II)
;
_space_group_IT_number 96
_symmetry_cell_setting tetragonal
_symmetry_space_group_name_Hall 'P 4nw 2abw'
_symmetry_space_group_name_H-M 'P 43 21 2'
_atom_sites_solution_hydrogens geom
_atom_sites_solution_primary direct
_atom_sites_solution_secondary difmap
_audit_creation_method SHELXTL-Plus
_cell_angle_alpha 90.00
_cell_angle_beta 90.00
_cell_angle_gamma 90.00
_cell_formula_units_Z 4
_cell_length_a 8.0474(7)
_cell_length_b 8.0474(7)
_cell_length_c 25.518(3)
_cell_measurement_reflns_used 60
_cell_measurement_temperature 296.0(10)
_cell_measurement_theta_max 12.35
_cell_measurement_theta_min 3.91
_cell_volume 1652.6(3)
_computing_cell_refinement XSCANS
_computing_data_collection 'XSCANS (Siemens, 1996)'
_computing_data_reduction XSCANS
_computing_molecular_graphics SHELXTL-Plus
_computing_publication_material SHELXTL-Plus
_computing_structure_refinement SHELXTL-Plus
_computing_structure_solution 'SHELXTL-Plus (Sheldrick, 1998)'
_diffrn_ambient_temperature 296.0(10)
_diffrn_measured_fraction_theta_full 1.000
_diffrn_measured_fraction_theta_max 1.000
_diffrn_measurement_device_type 'Bruker P4'
_diffrn_measurement_method 2\q/\w
_diffrn_radiation_monochromator graphite
_diffrn_radiation_type MoK\a
_diffrn_radiation_wavelength 0.71073
_diffrn_reflns_av_R_equivalents 0.0362
_diffrn_reflns_av_sigmaI/netI 0.0259
_diffrn_reflns_limit_h_max 9
_diffrn_reflns_limit_h_min -9
_diffrn_reflns_limit_k_max 9
_diffrn_reflns_limit_k_min -9
_diffrn_reflns_limit_l_max 30
_diffrn_reflns_limit_l_min -30
_diffrn_reflns_number 6151
_diffrn_reflns_theta_full 25.00
_diffrn_reflns_theta_max 25.00
_diffrn_reflns_theta_min 2.65
_diffrn_standards_decay_% 1
_diffrn_standards_interval_count 97
_diffrn_standards_number 3
_exptl_absorpt_coefficient_mu 1.802
_exptl_absorpt_correction_T_max 0.697
_exptl_absorpt_correction_T_min 0.597
_exptl_absorpt_correction_type psi-scan
_exptl_absorpt_process_details '(XSCANS; Siemens, 1996)'
_exptl_crystal_colour colorless
_exptl_crystal_density_diffrn 1.490
_exptl_crystal_density_method 'not measured'
_exptl_crystal_description prism
_exptl_crystal_F_000 776
_exptl_crystal_size_max 0.28
_exptl_crystal_size_mid 0.28
_exptl_crystal_size_min 0.20
_refine_diff_density_max 0.182
_refine_diff_density_min -0.195
_refine_ls_abs_structure_details 'Flack (1983), 535 Friedel pairs'
_refine_ls_abs_structure_Flack 0.02(5)
_refine_ls_extinction_coef 0.0014(4)
_refine_ls_extinction_expression Fc^*^=kFc[1+0.001xFc^2^\l^3^/sin(2\q)]^-1/4^
_refine_ls_extinction_method SHELXTL-Plus
_refine_ls_goodness_of_fit_ref 1.111
_refine_ls_hydrogen_treatment constr
_refine_ls_matrix_type full
_refine_ls_number_parameters 93
_refine_ls_number_reflns 1467
_refine_ls_number_restraints 0
_refine_ls_restrained_S_all 1.111
_refine_ls_R_factor_all 0.0470
_refine_ls_R_factor_gt 0.0318
_refine_ls_shift/su_max 0.000
_refine_ls_shift/su_mean 0.000
_refine_ls_structure_factor_coef Fsqd
_refine_ls_weighting_details 'calc w = 1/[\s^2^(Fo^2^)+(0.0202P)^2^+0.647P] where P = (Fo^2^+2Fc^2^)/3'
_refine_ls_weighting_scheme calc
_refine_ls_wR_factor_gt 0.0603
_refine_ls_wR_factor_ref 0.0650
_reflns_number_gt 1184
_reflns_number_total 1467
_reflns_threshold_expression I>2\s(I)
_cod_data_source_file cf6282.cif
_cod_data_source_block I
_cod_depositor_comments
;
The following automatic conversions were performed:
'_symmetry_cell_setting' value 'Tetragonal' changed to 'tetragonal'
according to '/home/saulius/struct/CIF-dictionaries/cif_core.dic'
dictionary named 'cif_core.dic' version 2.4.1 from 2010-06-29.

Automatic conversion script
Id: cif_fix_enum 1527 2010-12-29 10:47:43Z saulius 

The following automatic conversions were performed:

'_chemical_melting_point' tag was changed to
'_chemical_melting_point_gt' since the value was specified 'more
than' ('>') a certain temperature. The value '> 673' was changed to
'673' - it should be numeric and without a unit designator.

Automatic conversion script
Id: cif_fix_values 1646 2011-03-28 12:23:43Z adriana 

The following automatic conversions were performed:

'_chemical_melting_point' tag was changed to
'_chemical_melting_point_gt' since the value was specified 'more
than' ('>') a certain temperature. The value '> 673' was changed to
'673' - it should be numeric and without a unit
designator.

'_symmetry_cell_setting' value 'Tetragonal' changed to
'tetragonal' according to
/home/saulius/struct/CIF-dictionaries/cif_core.dic dictionary named
'cif_core.dic' version 2.4.1 from 2010-06-29.

Automatic conversion script
Id: cif_fix_values 1715 2011-07-08 13:25:40Z adriana 
;
_cod_original_sg_symbol_H-M 'P43 21 2'
_cod_database_code 2202440
_cod_database_fobs_code 2202440

loop_
_symmetry_equiv_pos_as_xyz
'x, y, z'
'-x, -y, z+1/2'
'-y+1/2, x+1/2, z+3/4'
'y+1/2, -x+1/2, z+1/4'
'-x+1/2, y+1/2, -z+3/4'
'x+1/2, -y+1/2, -z+1/4'
'y, x, -z'
'-y, -x, -z+1/2'

loop_
_atom_site_label
_atom_site_fract_x
_atom_site_fract_y
_atom_site_fract_z
_atom_site_U_iso_or_equiv
_atom_site_adp_type
_atom_site_calc_flag
_atom_site_refinement_flags
_atom_site_occupancy
_atom_site_disorder_assembly
_atom_site_disorder_group
_atom_site_type_symbol
Zn1 0.00093(4) 0.00093(4) 0.0000 0.04071(15) Uani d S 1 . . Zn
Cl1 -0.22302(10) 0.00280(15) 0.05186(3) 0.0617(2) Uani d . 1 . . Cl
N1 0.2483(3) 0.0186(3) 0.02469(9) 0.0447(6) Uani d . 1 . . N
C2 0.3065(5) -0.1444(4) 0.04513(15) 0.0651(12) Uani d . 1 . . C
H2B 0.4238 -0.1368 0.0537 0.078 Uiso calc R 1 . . H
H2C 0.2936 -0.2282 0.0181 0.078 Uiso calc R 1 . . H
C3 0.2114(6) -0.1965(5) 0.09309(14) 0.0732(12) Uani d . 1 . . C
H3C 0.2542 -0.3018 0.1057 0.088 Uiso calc R 1 . . H
H3D 0.0953 -0.2117 0.0841 0.088 Uiso calc R 1 . . H
C4 0.2264(7) -0.0664(5) 0.13609(14) 0.0815(15) Uani d . 1 . . C
H4C 0.1550 -0.0963 0.1652 0.098 Uiso calc R 1 . . H
H4D 0.3400 -0.0628 0.1487 0.098 Uiso calc R 1 . . H
C5 0.1771(5) 0.1031(5) 0.11532(14) 0.0628(12) Uani d . 1 . . C
H5C 0.1973 0.1862 0.1421 0.075 Uiso calc R 1 . . H
H5D 0.0591 0.1034 0.1075 0.075 Uiso calc R 1 . . H
C6 0.2739(5) 0.1488(4) 0.06599(13) 0.0534(10) Uani d . 1 . . C
H6C 0.3921 0.1470 0.0753 0.064 Uiso calc R 1 . . H
C7 0.2367(5) 0.3208(4) 0.04375(14) 0.0565(10) Uani d . 1 . . C
H7B 0.2551 0.4016 0.0719 0.068 Uiso calc R 1 . . H
C15 0.3475(4) 0.0602(5) -0.02302(14) 0.0557(10) Uani d . 1 . . C
H15A 0.3193 -0.0181 -0.0505 0.067 Uiso calc R 1 . . H
H15B 0.4644 0.0458 -0.0150 0.067 Uiso calc R 1 . . H
C17 0.3600(5) 0.3600(5) 0.0000 0.0716(16) Uani d S 1 . . C
H17A 0.4721 0.3493 0.0121 0.086 Uiso d R 1 . . H

loop_
_atom_site_aniso_label
_atom_site_aniso_U_11
_atom_site_aniso_U_22
_atom_site_aniso_U_33
_atom_site_aniso_U_12
_atom_site_aniso_U_13
_atom_site_aniso_U_23
Zn1 0.03894(17) 0.03894(17) 0.0442(2) -0.0023(3) -0.00102(17) 0.00102(17)
Cl1 0.0498(5) 0.0732(6) 0.0621(4) -0.0082(6) 0.0115(4) 0.0100(6)
N1 0.0410(15) 0.0378(16) 0.0553(13) 0.0053(14) -0.0098(13) -0.0059(14)
C2 0.072(3) 0.043(2) 0.080(3) 0.010(2) -0.033(2) -0.010(2)
C3 0.097(3) 0.047(2) 0.076(2) 0.001(2) -0.025(3) 0.011(2)
C4 0.118(4) 0.064(3) 0.063(2) -0.002(3) -0.030(3) 0.002(2)
C5 0.076(3) 0.054(2) 0.059(2) -0.006(2) -0.013(2) -0.0148(19)
C6 0.046(2) 0.044(2) 0.071(2) -0.0030(18) -0.015(2) -0.0157(18)
C7 0.059(2) 0.0366(19) 0.074(2) -0.0041(17) 0.000(2) -0.0104(17)
C15 0.0295(17) 0.066(2) 0.072(2) 0.0073(17) -0.0019(17) -0.017(2)
C17 0.055(2) 0.055(2) 0.104(4) -0.015(3) -0.001(3) 0.001(3)

loop_
_atom_type_symbol
_atom_type_description
_atom_type_scat_dispersion_real
_atom_type_scat_dispersion_imag
_atom_type_scat_source
C C 0.0033 0.0016 'International Tables Vol C Tables 4.2.6.8 and 6.1.1.4'
H H 0.0000 0.0000 'International Tables Vol C Tables 4.2.6.8 and 6.1.1.4'
N N 0.0061 0.0033 'International Tables Vol C Tables 4.2.6.8 and 6.1.1.4'
Cl Cl 0.1484 0.1585 'International Tables Vol C Tables 4.2.6.8 and 6.1.1.4'
Zn Zn 0.2839 1.4301 'International Tables Vol C Tables 4.2.6.8 and 6.1.1.4'

loop_
_geom_angle_atom_site_label_1
_geom_angle_atom_site_label_2
_geom_angle_atom_site_label_3
_geom_angle_site_symmetry_1
_geom_angle_site_symmetry_3
_geom_angle
_geom_angle_publ_flag
N1 Zn1 N1 . 7 87.79(15) y
N1 Zn1 Cl1 . 7 103.09(8) y
N1 Zn1 Cl1 7 7 126.02(7) y
N1 Zn1 Cl1 . . 126.02(7) y
N1 Zn1 Cl1 7 . 103.09(8) y
Cl1 Zn1 Cl1 7 . 111.17(6) y
C2 N1 C15 . . 108.3(3) y
C2 N1 C6 . . 109.0(2) y
C15 N1 C6 . . 110.0(3) y
C2 N1 Zn1 . . 110.2(2) y
C15 N1 Zn1 . . 106.15(18) n
C6 N1 Zn1 . . 112.9(2) n
N1 C2 C3 . . 111.8(3) n
N1 C2 H2B . . 109.3 n
C3 C2 H2B . . 109.3 n
N1 C2 H2C . . 109.3 n
C3 C2 H2C . . 109.3 n
H2B C2 H2C . . 107.9 n
C2 C3 C4 . . 110.8(3) n
C2 C3 H3C . . 109.5 n
C4 C3 H3C . . 109.5 n
C2 C3 H3D . . 109.5 n
C4 C3 H3D . . 109.5 n
H3C C3 H3D . . 108.1 n
C5 C4 C3 . . 110.3(3) n
C5 C4 H4C . . 109.6 n
C3 C4 H4C . . 109.6 n
C5 C4 H4D . . 109.6 n
C3 C4 H4D . . 109.6 n
H4C C4 H4D . . 108.1 n
C4 C5 C6 . . 111.8(3) n
C4 C5 H5C . . 109.3 n
C6 C5 H5C . . 109.3 n
C4 C5 H5D . . 109.3 n
C6 C5 H5D . . 109.3 n
H5C C5 H5D . . 107.9 n
N1 C6 C5 . . 110.0(3) y
N1 C6 C7 . . 110.2(3) y
C5 C6 C7 . . 115.2(3) y
N1 C6 H6C . . 107.0 n
C5 C6 H6C . . 107.0 n
C7 C6 H6C . . 107.0 n
C6 C7 C17 . . 109.4(3) n
C6 C7 C15 . 7 116.0(3) n
C17 C7 C15 . 7 108.8(3) n
C6 C7 H7B . . 107.5 n
C17 C7 H7B . . 107.5 n
C15 C7 H7B 7 . 107.5 n
N1 C15 C7 . 7 114.5(3) n
N1 C15 H15A . . 108.6 n
C7 C15 H15A 7 . 108.6 n
N1 C15 H15B . . 108.6 n
C7 C15 H15B 7 . 108.6 n
H15A C15 H15B . . 107.6 n
C7 C17 C7 7 . 105.4(4) n
C7 C17 H17A 7 . 111.9 n
C7 C17 H17A . . 110.9 n

loop_
_geom_bond_atom_site_label_1
_geom_bond_atom_site_label_2
_geom_bond_site_symmetry_2
_geom_bond_distance
_geom_bond_publ_flag
Zn1 N1 . 2.093(2) y
Zn1 N1 7 2.093(2) y
Zn1 Cl1 7 2.2359(9) y
Zn1 Cl1 . 2.2359(9) y
N1 C2 . 1.487(4) y
N1 C15 . 1.494(4) y
N1 C6 . 1.500(4) y
C2 C3 . 1.503(5) n
C2 H2B . 0.970 n
C2 H2C . 0.970 n
C3 C4 . 1.521(5) n
C3 H3C . 0.970 n
C3 H3D . 0.970 n
C4 C5 . 1.517(5) n
C4 H4C . 0.970 n
C4 H4D . 0.970 n
C5 C6 . 1.525(5) n
C5 H5C . 0.970 n
C5 H5D . 0.970 n
C6 C7 . 1.526(5) n
C6 H6C . 0.980 n
C7 C17 . 1.527(4) n
C7 C15 7 1.531(5) n
C7 H7B . 0.980 n
C15 C7 7 1.531(5) n
C15 H15A . 0.970 n
C15 H15B . 0.970 n
C17 C7 7 1.527(4) n
C17 H17A . 0.9571 n

loop_
_geom_torsion_atom_site_label_1
_geom_torsion_atom_site_label_2
_geom_torsion_atom_site_label_3
_geom_torsion_atom_site_label_4
_geom_torsion_site_symmetry_1
_geom_torsion_site_symmetry_4
_geom_torsion
_geom_torsion_publ_flag
N1 Zn1 N1 C2 7 . -176.8(3) n
Cl1 Zn1 N1 C2 7 . -50.3(2) n
Cl1 Zn1 N1 C2 . . 78.5(2) n
N1 Zn1 N1 C15 7 . -59.72(18) n
Cl1 Zn1 N1 C15 7 . 66.8(2) n
Cl1 Zn1 N1 C15 . . -164.33(17) n
N1 Zn1 N1 C6 7 . 60.94(19) n
Cl1 Zn1 N1 C6 7 . -172.53(19) n
Cl1 Zn1 N1 C6 . . -43.7(2) n
C15 N1 C2 C3 . . -179.4(3) n
C6 N1 C2 C3 . . 60.8(4) n
Zn1 N1 C2 C3 . . -63.7(3) n
N1 C2 C3 C4 . . -58.0(4) n
C2 C3 C4 C5 . . 53.2(5) n
C3 C4 C5 C6 . . -53.5(5) n
C2 N1 C6 C5 . . -59.4(4) n
C15 N1 C6 C5 . . -178.1(3) n
Zn1 N1 C6 C5 . . 63.4(3) n
C2 N1 C6 C7 . . 172.6(3) n
C15 N1 C6 C7 . . 53.9(4) n
Zn1 N1 C6 C7 . . -64.6(3) n
C4 C5 C6 N1 . . 57.2(4) n
C4 C5 C6 C7 . . -177.6(3) n
N1 C6 C7 C17 . . -63.5(4) n
C5 C6 C7 C17 . . 171.4(3) n
N1 C6 C7 C15 . 7 59.9(4) n
C5 C6 C7 C15 . 7 -65.2(4) n
C2 N1 C15 C7 . 7 -171.0(3) n
C6 N1 C15 C7 . 7 -51.9(4) n
Zn1 N1 C15 C7 . 7 70.6(3) n
C6 C7 C17 C7 . 7 66.3(2) n
C15 C7 C17 C7 7 7 -61.3(2) n
